data_7246965
loop_
_publ_author_name
'Hanzl, Luk\'a\<s'
'Vinkl\'arek, Jarom\'ir'
'Dost\'al, Libor'
'C\'isa\<rov\'a, Ivana'
'Liteck\'a, Miroslava'
'Honz\'i\<cek, Jan'

_publ_section_title
;
 Stabilization of propene molybdenum and tungsten half--sandwich complexes
 by intramolecular coordination of a thioether function
;
_journal_issue 29
_journal_name_full 'RSC Advances'
_journal_page_first 19746
_journal_page_last 19756
_journal_paper_doi 10.1039/D3RA03383J
_journal_volume 13
_journal_year 2023
_chemical_formula_moiety 'C13 H19 Mo O2 S2, B F4'
_chemical_formula_sum 'C13 H19 B F4 Mo O2 S2'
_chemical_formula_weight 454.15
_space_group_crystal_system monoclinic
_space_group_IT_number 4
_space_group_name_Hall 'P 2yb'
_space_group_name_H-M_alt 'P 1 21 1'
_atom_sites_solution_hydrogens geom
_atom_sites_solution_primary dual
_audit_creation_date 2023-02-09
_audit_creation_method
;
Olex2 1.5-alpha
(compiled 2021.10.07 svn.r9718050b for OlexSys, GUI svn.r6410)
;
_audit_update_record
;
2023-02-24 deposited with the CCDC.	2023-06-22 downloaded from the CCDC.
;
_cell_angle_alpha 90
_cell_angle_beta 100.1247(14)
_cell_angle_gamma 90
_cell_formula_units_Z 6
_cell_length_a 10.45569(14)
_cell_length_b 19.7033(4)
_cell_length_c 13.0905(2)
_cell_measurement_reflns_used 30394
_cell_measurement_temperature 100.00(10)
_cell_measurement_theta_max 77.7080
_cell_measurement_theta_min 3.4110
_cell_volume 2654.80(8)
_computing_cell_refinement 'CrysAlisPro 1.171.41.110a (Rigaku OD, 2021)'
_computing_data_collection 'CrysAlisPro 1.171.41.110a (Rigaku OD, 2021)'
_computing_data_reduction 'CrysAlisPro 1.171.41.110a (Rigaku OD, 2021)'
_computing_molecular_graphics 'Olex2 1.5-alpha (Dolomanov et al., 2009)'
_computing_publication_material 'Olex2 1.5-alpha (Dolomanov et al., 2009)'
_computing_structure_refinement 'SHELXL 2018/3 (Sheldrick, 2015)'
_computing_structure_solution 'SHELXT  (Sheldrick, 2015)'
_diffrn_ambient_environment N~2~
_diffrn_ambient_temperature 100.00(10)
_diffrn_detector 'Hybrid Pixel Array Detector'
_diffrn_detector_area_resol_mean 10.0000
_diffrn_detector_type HyPix
_diffrn_measured_fraction_theta_full 1.000
_diffrn_measured_fraction_theta_max 1.000
_diffrn_measurement_details
;
List of Runs (angles in degrees, time in seconds):

  # Type    Start    End  Width  t~exp~   \w     \q     \k     \f   Frames
#--------------------------------------------------------------------------
  1  \w   -104.00 -19.00   0.50    4.00    --  -49.54 142.00  13.00  170
  2  \w   -121.00 -69.00   0.50    4.00    --  -49.54-127.00 126.00  104
  3  \w    -93.00 -11.00   0.50    4.00    --  -49.54 127.00-157.00  164
  4  \w   -121.00 -59.00   0.50    4.00    --  -49.54-142.00 -43.00  124
  5  \w     33.00  96.00   0.50    4.00    --   49.54-127.00 126.00  126
  6  \w     41.00 105.00   0.50    4.00    --   49.54-142.00 -43.00  128
  7  \w   -160.00 -59.00   0.50   12.00    --  -90.00-142.00 -43.00  202
  8  \w    -92.00 -18.00   0.50   12.00    --  -90.00 127.00-157.00  148
  9  \w   -103.00 -19.00   0.50   12.00    --  -90.00 142.00  13.00  168
 10  \w   -161.00 -69.00   0.50   12.00    --  -90.00-127.00 126.00  184
 11  \w     36.00 118.00   0.50   12.00    --  107.40-127.00 126.00  164
 12  \w     41.00 123.00   0.50   12.00    --  107.40-142.00 -43.00  164
 13  \w     81.00 175.00   0.50   12.00    --  107.40 142.00  13.00  188
 14  \w    110.00 135.00   0.50   12.00    --  107.40 127.00-157.00   50
 15  \w    -90.00 -29.00   0.50    4.00    --  -49.54 -77.00-120.00  122
 16  \w    -18.00  23.00   0.50    4.00    --  -49.54  19.00 -30.00   82
 17  \w    -21.00  22.00   0.50    4.00    --  -49.54  19.00-120.00   86
 18  \w   -120.00 -43.00   0.50    4.00    --  -49.54 -37.00-180.00  154
 19  \w   -121.00 -71.00   0.50    4.00    --  -49.54-125.00 150.00  100
 20  \w    -22.00  22.00   0.50    4.00    --  -49.54  19.00 -90.00   88
 21  \w   -121.00 -79.00   0.50    4.00    --  -49.54-125.00   0.00   84
 22  \w   -161.00 -85.00   0.50   12.00    --  -90.00 -37.00 120.00  152
 23  \w   -162.00 -82.00   0.50   12.00    --  -90.00 -19.00-180.00  160
 24  \w   -121.00 -71.00   0.50   12.00    --  -90.00-125.00  90.00  100
 25  \w   -161.00 -82.00   0.50   12.00    --  -90.00 -19.00   0.00  158
 26  \w    -91.00 -29.00   0.50   12.00    --  -90.00 125.00 120.00  124
 27  \w    -66.00 -41.00   0.50   12.00    --  -90.00  57.00  30.00   50
 28  \w   -159.00-134.00   0.50   12.00    --  -90.00 -57.00-150.00   50
 29  \w    -80.00 -23.00   0.50   12.00    --  -90.00 125.00 -30.00  114
 30  \w     37.00  62.00   0.50   12.00    --  107.40 -99.00-180.00   50
 31  \w     36.00  87.00   0.50   12.00    --  107.40 -99.00  90.00  102
 32  \w     40.00  65.00   0.50   12.00    --  107.40 -57.00   0.00   50
 33  \w    100.00 131.00   0.50   12.00    --  107.40  57.00 -60.00   62
 34  \w     40.00  95.00   0.50   12.00    --  107.40 -99.00 120.00  110
 35  \w     39.00  65.00   0.50   12.00    --  107.40 -57.00  90.00   52
 36  \w    142.00 178.00   0.50   12.00    --  107.40  37.00 -60.00   72
 37  \w     55.00 109.00   0.50   12.00    --  107.40 -99.00  30.00  108
 38  \w     41.00 110.00   0.50   12.00    --  107.40 -99.00 -30.00  138
 39  \w     41.00  66.00   0.50   12.00    --  107.40 -57.00-180.00   50
 40  \w    133.00 159.00   0.50   12.00    --  107.40  57.00 -60.00   52
 41  \w     39.00  64.00   0.50   12.00    --  107.40 -57.00 -60.00   50
 42  \w     37.00 115.00   0.50   12.00    --  107.40-125.00 -30.00  156
 43  \w     36.00  66.00   0.50   12.00    --  107.40 -57.00  30.00   60
 44  \w     39.00 110.00   0.50   12.00    --  107.40 -99.00-150.00  142
 45  \w     81.00 107.00   0.50   12.00    --  107.40 -99.00-180.00   52
 46  \w    100.00 139.00   0.50   12.00    --  107.40  37.00 -60.00   78
;
_diffrn_measurement_device 'four-circle diffractometer'
_diffrn_measurement_device_type 'XtaLAB Synergy, Dualflex, HyPix'
_diffrn_measurement_method '\w scans'
_diffrn_orient_matrix_type 'CrysAlisPro convention (1999,Acta A55,543-557)'
_diffrn_orient_matrix_UB_11 0.0401305000
_diffrn_orient_matrix_UB_12 -0.0752609000
_diffrn_orient_matrix_UB_13 0.0090534000
_diffrn_orient_matrix_UB_21 0.1379458000
_diffrn_orient_matrix_UB_22 0.0208647000
_diffrn_orient_matrix_UB_23 0.0527610000
_diffrn_orient_matrix_UB_31 -0.0419123000
_diffrn_orient_matrix_UB_32 -0.0038172000
_diffrn_orient_matrix_UB_33 0.1069162000
_diffrn_radiation_monochromator mirror
_diffrn_radiation_probe x-ray
_diffrn_radiation_type 'Cu K\a'
_diffrn_radiation_wavelength 1.54184
_diffrn_reflns_av_R_equivalents 0.0547
_diffrn_reflns_av_unetI/netI 0.0343
_diffrn_reflns_Laue_measured_fraction_full 1.000
_diffrn_reflns_Laue_measured_fraction_max 1.000
_diffrn_reflns_limit_h_max 12
_diffrn_reflns_limit_h_min -12
_diffrn_reflns_limit_k_max 23
_diffrn_reflns_limit_k_min -23
_diffrn_reflns_limit_l_max 15
_diffrn_reflns_limit_l_min -12
_diffrn_reflns_number 48456
_diffrn_reflns_point_group_measured_fraction_full 0.999
_diffrn_reflns_point_group_measured_fraction_max 0.999
_diffrn_reflns_theta_full 66.589
_diffrn_reflns_theta_max 66.589
_diffrn_reflns_theta_min 3.430
_diffrn_source 'micro-focus sealed X-ray tube'
_diffrn_source_type 'PhotonJet (Cu) X-ray Source'
_exptl_absorpt_coefficient_mu 8.670
_exptl_absorpt_correction_T_max 0.791
_exptl_absorpt_correction_T_min 0.514
_exptl_absorpt_correction_type gaussian
_exptl_absorpt_process_details
;
CrysAlisPro 1.171.41.110a (Rigaku Oxford Diffraction, 2021)
Numerical absorption correction based on gaussian integration over
a multifaceted crystal model
Empirical absorption correction using spherical harmonics,
implemented in SCALE3 ABSPACK scaling algorithm.
;
_exptl_crystal_colour red
_exptl_crystal_colour_primary red
_exptl_crystal_density_diffrn 1.704
_exptl_crystal_description prism
_exptl_crystal_F_000 1368
_exptl_crystal_size_max 0.109
_exptl_crystal_size_mid 0.076
_exptl_crystal_size_min 0.062
_refine_diff_density_max 1.137
_refine_diff_density_min -0.724
_refine_diff_density_rms 0.079
_refine_ls_abs_structure_details
;
 Flack x determined using 4025 quotients [(I+)-(I-)]/[(I+)+(I-)]
 (Parsons, Flack and Wagner, Acta Cryst. B69 (2013) 249-259).
;
_refine_ls_abs_structure_Flack -0.028(8)
_refine_ls_extinction_method none
_refine_ls_goodness_of_fit_ref 1.064
_refine_ls_hydrogen_treatment constr
_refine_ls_matrix_type full
_refine_ls_number_parameters 685
_refine_ls_number_reflns 9385
_refine_ls_number_restraints 95
_refine_ls_restrained_S_all 1.068
_refine_ls_R_factor_all 0.0416
_refine_ls_R_factor_gt 0.0393
_refine_ls_shift/su_max 0.000
_refine_ls_shift/su_mean 0.000
_refine_ls_structure_factor_coef Fsqd
_refine_ls_weighting_details 'w=1/[\s^2^(Fo^2^)+(0.0554P)^2^+3.5912P] where P=(Fo^2^+2Fc^2^)/3'
_refine_ls_weighting_scheme calc
_refine_ls_wR_factor_gt 0.0991
_refine_ls_wR_factor_ref 0.1003
_reflns_Friedel_coverage 0.937
_reflns_Friedel_fraction_full 0.998
_reflns_Friedel_fraction_max 0.998
_reflns_number_gt 8893
_reflns_number_total 9385
_reflns_threshold_expression 'I > 2\s(I)'
_cod_data_source_file d3ra03383j2.cif
_cod_data_source_block jv210917mo_20_cu_100k_auto-gg
_cod_original_cell_volume 2654.79(7)
_cod_database_code 7246965
_shelx_shelxl_version_number 2018/3
_chemical_oxdiff_formula 'C13 H19 S2 O2 Mo B F4'
_shelx_space_group_comment
;
The symmetry employed for this shelxl refinement is uniquely defined
by the following loop, which should always be used as a source of
symmetry information in preference to the above space-group names.
They are only intended as comments.
;
_olex2_refinement_description
;
1. Fixed Uiso
 At 1.2 times of:
  All C(H) groups, All C(H,H) groups
 At 1.5 times of:
  All C(H,H,H) groups
2. Restrained distances
 S2-C13A
 1.7 with sigma of 0.02
 C28A-C29A
 1.5 with sigma of 0.02
 C28A-C29B
 1.5 with sigma of 0.02
 S21-C29B
 1.8 with sigma of 0.02
 S21-C29A
 1.8 with sigma of 0.02
3. Uiso/Uaniso restraints and constraints
Uanis(C13A) \\sim Ueq, Uanis(C13B) \\sim Ueq: with sigma of 0.001 and sigma for
terminal atoms of 0.002
Uanis(Mo3B) = Uanis(Mo3A)
Uanis(C10B) = Uanis(C10A)
Uanis(C11B) = Uanis(C11A)
Uanis(F7A) = Uanis(F7B)
Uanis(F5B) = Uanis(F5A)
Uanis(C314) = Uanis(C313)
Uanis(F6A) = Uanis(F6B)
Uanis(F10A) = Uanis(F11B)
Uanis(F11A) = Uanis(F9B)
Uanis(F10A) = Uanis(F10B)
Uanis(C29A) = Uanis(C29B)
Uanis(C28A) = Uanis(C28B)
4. Rigid body (RIGU) restrains
 F7B, F6B, B2, F5B, F8
 with sigma for 1-2 distances of 0.004 and sigma for 1-3 distances of 0.004
 F7A, B2, F6A, F5A
 with sigma for 1-2 distances of 0.004 and sigma for 1-3 distances of 0.004
 F12, F9A, B3, F10A, F11A
 with sigma for 1-2 distances of 0.004 and sigma for 1-3 distances of 0.004
5. Others
 Sof(Mo3B)=1-FVAR(1)
 Sof(Mo3A)=FVAR(1)
 Sof(C313)=Sof(H31L)=Sof(H31M)=Sof(H31N)=1-FVAR(2)
 Sof(C314)=Sof(H31I)=Sof(H31J)=Sof(H31K)=FVAR(2)
 Sof(C13A)=Sof(H13D)=Sof(H13E)=Sof(H13F)=1-FVAR(3)
 Sof(C13B)=Sof(H13A)=Sof(H13B)=Sof(H13C)=FVAR(3)
 Sof(F11B)=1-FVAR(4)
 Sof(F10A)=FVAR(4)
 Sof(F10B)=1-FVAR(5)
 Sof(F9A)=FVAR(5)
 Sof(F9B)=1-FVAR(6)
 Sof(F11A)=FVAR(6)
 Fixed Sof: F5B(0.5) C28A(0.5) H28A(0.5) H28B(0.5) C10B(0.8) H10A(0.8)
 H10B(0.8) F7A(0.5) C11B(0.8) H11A(0.8) H11B(0.8) H11C(0.8) C29B(0.5) H29A(0.5)
 H29B(0.5) C29A(0.5) H29C(0.5) H29D(0.5) C10A(0.2) H10C(0.2) H10D(0.2)
 C11A(0.2) H11D(0.2) H11E(0.2) H11F(0.2) F5A(0.5) F7B(0.5) F6B(0.5) F6A(0.5)
 C28B(0.5) H28C(0.5) H28D(0.5)
6.a Secondary CH2 refined with riding coordinates:
 C39(H39A,H39B), C310(H31A,H31B), C8(H8A,H8B), C38(H38A,H38B), C9(H9A,H9B),
 C210(H21G,H21H), C28A(H28A,H28B), C10B(H10A,H10B), C29B(H29A,H29B), C29A(H29C,
 H29D), C10A(H10C,H10D), C28B(H28C,H28D)
6.b Aromatic/amide H refined with riding coordinates:
 C5(H5), C26(H26), C24(H24), C25(H25), C4(H4), C27(H27), C34(H34), C6(H6),
 C7(H7), C36(H36), C37(H37), C35(H35)
6.c Idealised Me refined as rotating group:
 C212(H21A,H21B,H21C), C213(H21D,H21E,H21F), C12(H12A,H12B,H12C), C312(H31C,
 H31D,H31E), C311(H31F,H31G,H31H), C314(H31I,H31J,H31K), C211(H21I,H21J,H21K),
 C11B(H11A,H11B,H11C), C11A(H11D,H11E,H11F), C13B(H13A,H13B,H13C), C313(H31L,
 H31M,H31N), C13A(H13D,H13E,H13F)
;
_olex2_submission_special_instructions 'No special instructions were received'
_oxdiff_exptl_absorpt_empirical_details
;
Empirical correction (ABSPACK) includes:
- Absorption correction using spherical harmonics
- Frame scaling
;
_oxdiff_exptl_absorpt_empirical_full_max 1.647
_oxdiff_exptl_absorpt_empirical_full_min 0.604

loop_
_space_group_symop_operation_xyz
'x, y, z'
'-x, y+1/2, -z'

loop_
_atom_site_label
_atom_site_type_symbol
_atom_site_fract_x
_atom_site_fract_y
_atom_site_fract_z
_atom_site_U_iso_or_equiv
_atom_site_adp_type
_atom_site_occupancy
_atom_site_site_symmetry_order
_atom_site_calc_flag
_atom_site_refinement_flags_posn
_atom_site_refinement_flags_adp
_atom_site_refinement_flags_occupancy
_atom_site_disorder_assembly
_atom_site_disorder_group
Mo2 Mo 0.89004(6) 0.33079(3) 0.73544(4) 0.03290(15) Uani 1 1 d . . . . .
Mo1 Mo 0.55843(6) 0.52693(3) 0.28387(5) 0.03686(17) Uani 1 1 d . . . . .
Mo3B Mo 0.51541(8) 0.13006(3) 0.27879(5) 0.0352(2) Uani 0.9363(18) 1 d . . P A 1
S22 S 0.9800(2) 0.29550(11) 0.91992(15) 0.0385(4) Uani 1 1 d . . . . .
S31 S 0.3231(2) 0.09698(12) 0.14409(18) 0.0480(5) Uani 1 1 d . . . . .
S1 S 0.7401(2) 0.44382(13) 0.3354(2) 0.0528(6) Uani 1 1 d . . . . .
S32 S 0.6105(3) 0.08730(15) 0.12963(18) 0.0570(6) Uani 1 1 d . . . . .
S21 S 1.1046(2) 0.27563(16) 0.72454(19) 0.0570(7) Uani 1 1 d D . . . .
S2 S 0.4424(2) 0.41848(14) 0.3210(3) 0.0636(8) Uani 1 1 d D . . . .
O32 O 0.4175(8) 0.0100(4) 0.3989(5) 0.0585(18) Uani 1 1 d . . . . .
F4 F 1.1512(6) 0.6254(3) 0.1098(6) 0.0728(17) Uani 1 1 d . . . . .
O21 O 1.0090(10) 0.4651(4) 0.6703(8) 0.076(2) Uani 1 1 d . . . . .
O2 O 0.7035(9) 0.6153(4) 0.4659(6) 0.075(2) Uani 1 1 d . . . . .
F2 F 1.1128(10) 0.5619(4) 0.2428(6) 0.094(2) Uani 1 1 d . . . . .
F3 F 0.9481(7) 0.5968(5) 0.1193(8) 0.106(3) Uani 1 1 d . . . . .
O31 O 0.7724(7) 0.0659(5) 0.4012(6) 0.073(2) Uani 1 1 d . . . . .
F5B F 1.027(5) 0.3127(15) 0.231(3) 0.089(8) Uani 0.5 1 d . . P B 1
F1 F 1.0922(8) 0.5171(4) 0.0831(6) 0.089(2) Uani 1 1 d . . . . .
O22 O 0.7638(8) 0.4394(4) 0.8623(6) 0.0624(19) Uani 1 1 d . . . . .
O1 O 0.3492(9) 0.5902(5) 0.4010(6) 0.079(3) Uani 1 1 d . . . . .
C32 C 0.4538(9) 0.0537(5) 0.3527(7) 0.0408(19) Uani 1 1 d . . . . .
C31 C 0.6823(10) 0.0909(7) 0.3564(8) 0.057(3) Uani 1 1 d . . . . .
C212 C 1.0516(9) 0.3666(5) 0.9960(7) 0.049(2) Uani 1 1 d . . . . .
H21A H 1.125574 0.383776 0.966907 0.073 Uiso 1 1 calc R U . . .
H21B H 1.081546 0.352007 1.067779 0.073 Uiso 1 1 calc R U . . .
H21C H 0.986743 0.402617 0.994584 0.073 Uiso 1 1 calc R U . . .
C5 C 0.5320(11) 0.6089(6) 0.1613(8) 0.058(3) Uani 1 1 d . . . . .
H5 H 0.512131 0.653781 0.179775 0.070 Uiso 1 1 calc R U . . .
C26 C 0.7023(9) 0.3328(6) 0.6192(7) 0.052(2) Uani 1 1 d . . . . .
H26 H 0.659154 0.374737 0.602160 0.063 Uiso 1 1 calc R U . . .
C24 C 0.7619(10) 0.2314(5) 0.6987(7) 0.049(2) Uani 1 1 d . . . . .
H24 H 0.767052 0.193433 0.743891 0.059 Uiso 1 1 calc R U . . .
C25 C 0.6831(9) 0.2886(5) 0.7008(8) 0.051(2) Uani 1 1 d . . . . .
H25 H 0.626243 0.296480 0.748737 0.061 Uiso 1 1 calc R U . . .
C22 C 0.8087(10) 0.3993(5) 0.8167(7) 0.046(2) Uani 1 1 d . . . . .
C4 C 0.6565(11) 0.5828(5) 0.1631(8) 0.053(2) Uani 1 1 d . . . . .
H4 H 0.735975 0.606586 0.183116 0.064 Uiso 1 1 calc R U . . .
C27 C 0.7964(9) 0.3036(5) 0.5679(7) 0.049(2) Uani 1 1 d . . . . .
H27 H 0.829324 0.322731 0.511112 0.059 Uiso 1 1 calc R U . . .
C34 C 0.5290(11) 0.2441(5) 0.2289(9) 0.056(2) Uani 1 1 d . . . . .
H34 H 0.558022 0.257017 0.166896 0.067 Uiso 1 1 calc R U . A 1
C6 C 0.4400(11) 0.5571(6) 0.1275(7) 0.056(3) Uani 1 1 d . . . . .
H6 H 0.348315 0.561230 0.119907 0.068 Uiso 1 1 calc R U . . .
C21 C 0.9679(10) 0.4149(6) 0.6969(8) 0.056(3) Uani 1 1 d . . . . .
C213 C 0.8445(10) 0.2791(6) 0.9842(8) 0.055(2) Uani 1 1 d . . . . .
H21D H 0.787614 0.318919 0.977929 0.083 Uiso 1 1 calc R U . . .
H21E H 0.876477 0.269483 1.057687 0.083 Uiso 1 1 calc R U . . .
H21F H 0.795731 0.239845 0.951880 0.083 Uiso 1 1 calc R U . . .
C2 C 0.6514(11) 0.5797(5) 0.3988(9) 0.057(3) Uani 1 1 d . . . . .
C39 C 0.2898(11) 0.1767(5) 0.0736(8) 0.057(3) Uani 1 1 d . . . . .
H39A H 0.358697 0.185408 0.032189 0.069 Uiso 1 1 calc R U . . .
H39B H 0.205832 0.173264 0.025250 0.069 Uiso 1 1 calc R U . . .
C310 C 0.1847(10) 0.0896(6) 0.2116(9) 0.061(3) Uani 1 1 d . . . . .
H31A H 0.198107 0.050183 0.259101 0.074 Uiso 1 1 calc R U . . .
H31B H 0.179794 0.130856 0.253954 0.074 Uiso 1 1 calc R U . . .
C12 C 0.2960(13) 0.4115(7) 0.2308(9) 0.072(3) Uani 1 1 d . . . . .
H12A H 0.242918 0.452126 0.234696 0.108 Uiso 1 1 calc R U . . .
H12B H 0.248090 0.371313 0.246978 0.108 Uiso 1 1 calc R U . . .
H12C H 0.315656 0.407257 0.160568 0.108 Uiso 1 1 calc R U . . .
C23 C 0.8331(9) 0.2407(5) 0.6164(7) 0.043(2) Uani 1 1 d . . . . .
C7 C 0.5094(11) 0.4979(6) 0.1068(7) 0.055(2) Uani 1 1 d . . . . .
H7 H 0.472841 0.455538 0.082392 0.066 Uiso 1 1 calc R U . . .
C36 C 0.5265(10) 0.2146(6) 0.3983(9) 0.058(3) Uani 1 1 d . . . . .
H36 H 0.553945 0.204321 0.469640 0.069 Uiso 1 1 calc R U . A 1
C1 C 0.4222(11) 0.5665(6) 0.3551(7) 0.054(2) Uani 1 1 d . . . . .
C37 C 0.4003(10) 0.2146(5) 0.3444(7) 0.046(2) Uani 1 1 d . . . . .
H37 H 0.325077 0.204121 0.372742 0.055 Uiso 1 1 calc R U . A 1
C312 C 0.6927(11) 0.0087(6) 0.1504(9) 0.059(3) Uani 1 1 d . . . . .
H31C H 0.728587 -0.003451 0.088597 0.088 Uiso 1 1 calc R U . . .
H31D H 0.631622 -0.026487 0.164035 0.088 Uiso 1 1 calc R U . . .
H31E H 0.763365 0.012541 0.210178 0.088 Uiso 1 1 calc R U . . .
C311 C 0.0577(12) 0.0810(9) 0.1365(13) 0.092(5) Uani 1 1 d . . . . .
H31F H 0.071934 0.052389 0.078282 0.138 Uiso 1 1 calc R U . . .
H31G H 0.025449 0.125509 0.110449 0.138 Uiso 1 1 calc R U . . .
H31H H -0.006367 0.059368 0.172381 0.138 Uiso 1 1 calc R U . . .
C33 C 0.4018(10) 0.2329(5) 0.2381(8) 0.050(2) Uani 1 1 d . . . . .
C8 C 0.7554(14) 0.4641(6) 0.1294(11) 0.073(4) Uani 1 1 d . . . . .
H8A H 0.747858 0.442819 0.060087 0.088 Uiso 1 1 calc R U . . .
H8B H 0.838965 0.488919 0.143912 0.088 Uiso 1 1 calc R U . . .
C38 C 0.2844(11) 0.2350(5) 0.1484(8) 0.057(2) Uani 1 1 d . . . . .
H38A H 0.202963 0.232132 0.176951 0.068 Uiso 1 1 calc R U . . .
H38B H 0.284212 0.278551 0.110773 0.068 Uiso 1 1 calc R U . . .
B1 B 1.0756(11) 0.5751(6) 0.1381(10) 0.049(3) Uani 1 1 d . . . . .
C9 C 0.7536(11) 0.4105(6) 0.2093(10) 0.063(3) Uani 1 1 d . . . . .
H9A H 0.834403 0.383467 0.215508 0.075 Uiso 1 1 calc R U . . .
H9B H 0.679543 0.379673 0.185918 0.075 Uiso 1 1 calc R U . . .
C3 C 0.6426(11) 0.5142(5) 0.1294(7) 0.055(3) Uani 1 1 d . . . . .
C210 C 1.1955(12) 0.3211(8) 0.6431(13) 0.087(4) Uani 1 1 d . . . . .
H21G H 1.140562 0.327954 0.574146 0.104 Uiso 1 1 calc R U . . .
H21H H 1.218768 0.366301 0.673664 0.104 Uiso 1 1 calc R U . . .
C28A C 0.921(5) 0.188(4) 0.588(5) 0.047(7) Uani 0.5 1 d D . P C 2
H28A H 0.891572 0.172006 0.515614 0.056 Uiso 0.5 1 calc R U P C 2
H28B H 0.927014 0.148613 0.635410 0.056 Uiso 0.5 1 calc R U P C 2
C314 C 0.729(2) 0.1441(9) 0.1079(18) 0.069(6) Uani 0.72(3) 1 d . . P A 1
H31I H 0.772853 0.162639 0.174365 0.103 Uiso 0.72(3) 1 calc R U P A 1
H31J H 0.688686 0.181071 0.063573 0.103 Uiso 0.72(3) 1 calc R U P A 1
H31K H 0.792431 0.120650 0.073605 0.103 Uiso 0.72(3) 1 calc R U P A 1
C10B C 0.8921(12) 0.4943(7) 0.3800(13) 0.055(3) Uani 0.8 1 d . . P D 1
H10A H 0.901062 0.529131 0.327154 0.066 Uiso 0.8 1 calc R U P D 1
H10B H 0.884725 0.518101 0.445342 0.066 Uiso 0.8 1 calc R U P D 1
C35 C 0.6088(12) 0.2335(5) 0.3247(10) 0.062(3) Uani 1 1 d . . . . .
H35 H 0.700691 0.237952 0.339158 0.074 Uiso 1 1 calc R U . A 1
B2 B 1.0199(12) 0.2701(8) 0.3176(9) 0.060(3) Uani 1 1 d . . . . .
C211 C 1.3185(11) 0.2838(7) 0.6297(11) 0.075(3) Uani 1 1 d . . . . .
H21I H 1.363715 0.309681 0.582815 0.112 Uiso 1 1 calc R U . . .
H21J H 1.296015 0.238783 0.600222 0.112 Uiso 1 1 calc R U . . .
H21K H 1.375299 0.279048 0.697298 0.112 Uiso 1 1 calc R U . . .
F7A F 1.051(4) 0.2008(16) 0.335(3) 0.135(8) Uani 0.5 1 d . . P B 2
C11B C 1.0096(14) 0.4509(8) 0.3973(13) 0.071(4) Uani 0.8 1 d . . P D 1
H11A H 1.012415 0.423733 0.335017 0.107 Uiso 0.8 1 calc R U P D 1
H11B H 1.006770 0.420604 0.456304 0.107 Uiso 0.8 1 calc R U P D 1
H11C H 1.087258 0.479510 0.412115 0.107 Uiso 0.8 1 calc R U P D 1
C29B C 1.0628(18) 0.1956(9) 0.6810(17) 0.054(3) Uani 0.5 1 d D . P C 1
H29A H 1.137587 0.173281 0.657953 0.065 Uiso 0.5 1 calc R U P C 1
H29B H 1.037373 0.168121 0.737571 0.065 Uiso 0.5 1 calc R U P C 1
C29A C 1.047(2) 0.2248(11) 0.5983(15) 0.054(3) Uani 0.5 1 d D . P C 2
H29C H 1.041940 0.256636 0.539189 0.065 Uiso 0.5 1 calc R U P C 2
H29D H 1.115676 0.191163 0.591287 0.065 Uiso 0.5 1 calc R U P C 2
Mo3A Mo 0.4325(13) 0.1274(6) 0.2735(8) 0.0352(2) Uani 0.0637(18) 1 d . . P A 2
C10A C 0.901(5) 0.473(3) 0.326(5) 0.055(3) Uani 0.2 1 d . . P D 2
H10C H 0.950502 0.438969 0.293393 0.066 Uiso 0.2 1 calc R U P D 2
H10D H 0.899972 0.516897 0.289738 0.066 Uiso 0.2 1 calc R U P D 2
C11A C 0.953(6) 0.480(4) 0.450(5) 0.071(4) Uani 0.2 1 d . . P D 2
H11D H 1.044991 0.492763 0.462286 0.107 Uiso 0.2 1 calc R U P D 2
H11E H 0.943047 0.436272 0.483895 0.107 Uiso 0.2 1 calc R U P D 2
H11F H 0.902664 0.514705 0.478784 0.107 Uiso 0.2 1 calc R U P D 2
F8 F 0.9139(6) 0.2873(4) 0.3589(5) 0.0727(18) Uani 1 1 d . . . . .
F5A F 1.006(5) 0.2843(15) 0.217(3) 0.089(8) Uani 0.5 1 d . . P B 2
F7B F 1.004(4) 0.2033(16) 0.283(3) 0.135(8) Uani 0.5 1 d . . P B 1
C13B C 0.395(3) 0.4052(15) 0.4296(18) 0.040(9) Uani 0.40(6) 1 d . U P E 1
H13A H 0.471119 0.402009 0.485178 0.060 Uiso 0.40(6) 1 calc R U P E 1
H13B H 0.346099 0.362602 0.425621 0.060 Uiso 0.40(6) 1 calc R U P E 1
H13C H 0.339702 0.442727 0.444103 0.060 Uiso 0.40(6) 1 calc R U P E 1
F6B F 1.132(9) 0.275(3) 0.380(8) 0.097(9) Uani 0.5 1 d . . P B 1
F6A F 1.132(9) 0.296(3) 0.378(8) 0.097(9) Uani 0.5 1 d . . P B 2
C313 C 0.792(6) 0.138(3) 0.153(5) 0.069(6) Uani 0.28(3) 1 d . . P A 2
H31L H 0.856023 0.110269 0.125939 0.103 Uiso 0.28(3) 1 calc R U P A 2
H31M H 0.821461 0.145672 0.227705 0.103 Uiso 0.28(3) 1 calc R U P A 2
H31N H 0.782627 0.181864 0.117155 0.103 Uiso 0.28(3) 1 calc R U P A 2
F9A F 0.3539(10) 0.3456(5) -0.0400(12) 0.100(4) Uani 0.843(17) 1 d . . P F 1
B3 B 0.4698(10) 0.3250(7) -0.0605(7) 0.044(2) Uani 1 1 d . . . . .
F12 F 0.5003(9) 0.3620(5) -0.1399(7) 0.103(3) Uani 1 1 d . . . . .
F10A F 0.5621(12) 0.3440(6) 0.0239(8) 0.110(4) Uani 0.824(15) 1 d . . P F 1
F11A F 0.4830(14) 0.2609(5) -0.0776(11) 0.122(5) Uani 0.874(17) 1 d . . P F 1
C13A C 0.356(3) 0.433(2) 0.429(2) 0.096(9) Uani 0.60(6) 1 d D U P E 2
H13D H 0.418702 0.436007 0.493673 0.144 Uiso 0.60(6) 1 calc R U P E 2
H13E H 0.296972 0.394435 0.433350 0.144 Uiso 0.60(6) 1 calc R U P E 2
H13F H 0.305803 0.474699 0.417211 0.144 Uiso 0.60(6) 1 calc R U P E 2
F11B F 0.346(6) 0.293(3) -0.103(4) 0.110(4) Uani 0.176(15) 1 d . . P F 2
F9B F 0.442(13) 0.350(3) 0.024(8) 0.122(5) Uani 0.126(17) 1 d . . P F 2
F10B F 0.550(6) 0.278(4) 0.009(4) 0.110(4) Uani 0.157(17) 1 d . . P F 2
C28B C 0.953(5) 0.201(4) 0.594(5) 0.047(7) Uani 0.5 1 d . . P C 1
H28C H 0.924643 0.154200 0.571502 0.056 Uiso 0.5 1 calc R U P C 1
H28D H 0.984201 0.222716 0.534655 0.056 Uiso 0.5 1 calc R U P C 1

loop_
_atom_site_aniso_label
_atom_site_aniso_U_11
_atom_site_aniso_U_22
_atom_site_aniso_U_33
_atom_site_aniso_U_23
_atom_site_aniso_U_13
_atom_site_aniso_U_12
Mo2 0.0339(3) 0.0361(3) 0.0296(3) -0.0013(3) 0.0080(2) 0.0015(3)
Mo1 0.0421(3) 0.0376(4) 0.0324(3) 0.0056(3) 0.0107(2) 0.0067(3)
Mo3B 0.0404(5) 0.0354(4) 0.0311(4) -0.0038(3) 0.0099(3) 0.0023(3)
S22 0.0459(11) 0.0393(10) 0.0310(9) 0.0005(8) 0.0087(8) 0.0012(9)
S31 0.0566(13) 0.0442(12) 0.0415(12) -0.0031(9) 0.0039(10) -0.0010(10)
S1 0.0344(10) 0.0510(14) 0.0730(16) 0.0230(12) 0.0094(10) 0.0056(10)
S32 0.0730(16) 0.0653(16) 0.0347(12) 0.0002(11) 0.0148(11) 0.0238(13)
S21 0.0362(11) 0.0860(19) 0.0525(13) 0.0224(13) 0.0180(10) 0.0127(11)
S2 0.0352(11) 0.0502(14) 0.103(2) 0.0295(14) 0.0052(12) 0.0032(10)
O32 0.074(5) 0.056(4) 0.045(4) 0.009(3) 0.008(3) -0.007(3)
F4 0.071(4) 0.055(3) 0.097(5) 0.002(4) 0.030(4) -0.016(3)
O21 0.100(6) 0.042(4) 0.095(6) 0.010(4) 0.045(5) -0.012(4)
O2 0.093(6) 0.068(5) 0.066(5) -0.019(4) 0.021(4) -0.033(5)
F2 0.134(7) 0.084(5) 0.064(4) 0.003(4) 0.021(4) 0.000(5)
F3 0.055(4) 0.123(7) 0.146(8) -0.010(6) 0.033(5) 0.020(4)
O31 0.048(4) 0.118(7) 0.050(4) -0.014(4) 0.000(3) 0.023(4)
F5B 0.084(14) 0.14(2) 0.046(7) 0.017(12) 0.024(7) 0.028(17)
F1 0.106(6) 0.051(4) 0.096(5) -0.028(4) -0.019(4) 0.020(4)
O22 0.079(5) 0.053(4) 0.059(4) -0.009(4) 0.022(4) 0.023(4)
O1 0.084(6) 0.110(7) 0.050(4) 0.007(4) 0.029(4) 0.041(5)
C32 0.040(4) 0.048(5) 0.035(4) 0.003(4) 0.008(3) 0.008(4)
C31 0.049(6) 0.087(8) 0.036(5) -0.012(5) 0.013(4) 0.002(5)
C212 0.047(5) 0.060(6) 0.037(5) -0.003(4) 0.001(4) -0.009(4)
C5 0.082(7) 0.057(6) 0.042(5) 0.020(4) 0.031(5) 0.028(5)
C26 0.040(5) 0.057(5) 0.055(5) -0.001(5) -0.005(4) 0.012(4)
C24 0.062(6) 0.044(5) 0.038(5) -0.005(4) 0.001(4) -0.007(4)
C25 0.034(4) 0.067(7) 0.049(5) -0.013(5) 0.000(4) -0.004(4)
C22 0.056(5) 0.043(5) 0.039(5) 0.001(4) 0.009(4) -0.001(4)
C4 0.069(6) 0.053(6) 0.043(5) 0.021(5) 0.025(5) 0.010(5)
C27 0.056(5) 0.052(5) 0.035(4) -0.003(4) -0.003(4) 0.001(4)
C34 0.073(7) 0.035(5) 0.062(6) -0.009(4) 0.021(5) -0.005(5)
C6 0.060(6) 0.080(7) 0.031(5) 0.012(5) 0.010(4) 0.017(6)
C21 0.053(6) 0.066(7) 0.052(6) -0.006(5) 0.016(5) 0.002(5)
C213 0.066(6) 0.058(6) 0.045(5) -0.001(4) 0.019(4) -0.023(5)
C2 0.072(7) 0.047(6) 0.058(6) 0.008(5) 0.031(5) -0.005(5)
C39 0.067(6) 0.058(6) 0.046(5) -0.004(5) 0.005(5) 0.012(5)
C310 0.053(6) 0.057(6) 0.071(7) 0.000(5) 0.004(5) -0.013(5)
C12 0.090(9) 0.071(7) 0.049(6) -0.001(5) -0.004(6) -0.029(7)
C23 0.048(5) 0.041(5) 0.037(5) -0.012(4) 0.002(4) 0.002(4)
C7 0.065(6) 0.063(6) 0.037(5) -0.003(4) 0.009(4) 0.005(5)
C36 0.060(6) 0.061(6) 0.055(6) -0.030(5) 0.018(5) -0.003(5)
C1 0.066(6) 0.059(6) 0.035(5) 0.009(4) 0.003(4) 0.017(5)
C37 0.058(5) 0.044(5) 0.039(5) -0.007(4) 0.021(4) 0.010(4)
C312 0.061(6) 0.058(6) 0.058(6) -0.006(5) 0.014(5) 0.009(5)
C311 0.051(7) 0.108(12) 0.107(11) 0.008(9) -0.012(7) 0.002(7)
C33 0.066(6) 0.026(4) 0.061(6) -0.006(4) 0.019(5) 0.003(4)
C8 0.091(9) 0.057(7) 0.085(8) 0.007(6) 0.048(7) 0.027(6)
C38 0.065(6) 0.050(6) 0.057(6) 0.001(5) 0.013(5) 0.009(5)
B1 0.040(5) 0.043(6) 0.068(7) -0.011(5) 0.018(5) -0.002(4)
C9 0.058(6) 0.055(6) 0.085(8) 0.007(6) 0.041(6) 0.013(5)
C3 0.083(7) 0.053(6) 0.037(5) 0.010(4) 0.034(5) 0.015(5)
C210 0.059(7) 0.075(8) 0.145(12) 0.017(9) 0.067(8) 0.009(6)
C28A 0.06(2) 0.03(2) 0.045(8) -0.012(11) 0.004(15) 0.002(14)
C314 0.071(13) 0.072(10) 0.073(13) 0.025(9) 0.042(10) 0.019(10)
C10B 0.035(5) 0.052(8) 0.074(10) 0.002(7) 0.001(6) -0.004(5)
C35 0.063(6) 0.045(6) 0.078(8) -0.015(5) 0.017(6) -0.006(5)
B2 0.054(5) 0.089(7) 0.039(5) 0.003(5) 0.017(4) 0.012(6)
C211 0.052(6) 0.088(9) 0.092(9) 0.003(7) 0.034(6) 0.010(6)
F7A 0.16(2) 0.091(7) 0.15(3) 0.002(10) 0.034(16) 0.032(9)
C11B 0.053(8) 0.075(10) 0.079(10) 0.006(8) -0.008(7) -0.005(7)
C29B 0.047(7) 0.059(9) 0.058(8) 0.000(7) 0.017(7) 0.023(7)
C29A 0.047(7) 0.059(9) 0.058(8) 0.000(7) 0.017(7) 0.023(7)
Mo3A 0.0404(5) 0.0354(4) 0.0311(4) -0.0038(3) 0.0099(3) 0.0023(3)
C10A 0.035(5) 0.052(8) 0.074(10) 0.002(7) 0.001(6) -0.004(5)
C11A 0.053(8) 0.075(10) 0.079(10) 0.006(8) -0.008(7) -0.005(7)
F8 0.062(4) 0.097(5) 0.065(4) 0.019(4) 0.026(3) 0.015(3)
F5A 0.084(14) 0.14(2) 0.046(7) 0.017(12) 0.024(7) 0.028(17)
F7B 0.16(2) 0.091(7) 0.15(3) 0.002(10) 0.034(16) 0.032(9)
C13B 0.040(9) 0.040(9) 0.039(9) 0.002(3) 0.004(3) -0.001(3)
F6B 0.060(4) 0.15(3) 0.074(6) 0.01(2) 0.001(4) 0.02(2)
F6A 0.060(4) 0.15(3) 0.074(6) 0.01(2) 0.001(4) 0.02(2)
C313 0.071(13) 0.072(10) 0.073(13) 0.025(9) 0.042(10) 0.019(10)
F9A 0.065(5) 0.082(7) 0.173(11) 0.034(7) 0.072(6) 0.022(5)
B3 0.041(5) 0.053(5) 0.042(4) -0.005(5) 0.015(4) 0.004(4)
F12 0.108(6) 0.121(7) 0.098(6) 0.037(5) 0.068(5) 0.033(5)
F10A 0.112(8) 0.126(10) 0.077(5) -0.032(6) -0.020(5) 0.002(7)
F11A 0.166(11) 0.054(5) 0.161(11) -0.038(6) 0.068(9) 0.006(6)
C13A 0.096(10) 0.096(10) 0.095(10) 0.000(3) 0.017(3) -0.002(3)
F11B 0.112(8) 0.126(10) 0.077(5) -0.032(6) -0.020(5) 0.002(7)
F9B 0.166(11) 0.054(5) 0.161(11) -0.038(6) 0.068(9) 0.006(6)
F10B 0.112(8) 0.126(10) 0.077(5) -0.032(6) -0.020(5) 0.002(7)
C28B 0.06(2) 0.03(2) 0.045(8) -0.012(11) 0.004(15) 0.002(14)

loop_
_atom_type_symbol
_atom_type_description
_atom_type_scat_dispersion_real
_atom_type_scat_dispersion_imag
_atom_type_scat_source
C C 0.0181 0.0091 'International Tables Vol C Tables 4.2.6.8 and 6.1.1.4'
H H 0.0000 0.0000 'International Tables Vol C Tables 4.2.6.8 and 6.1.1.4'
B B 0.0090 0.0039 'International Tables Vol C Tables 4.2.6.8 and 6.1.1.4'
F F 0.0727 0.0534 'International Tables Vol C Tables 4.2.6.8 and 6.1.1.4'
Mo Mo -0.0483 2.7339 'International Tables Vol C Tables 4.2.6.8 and 6.1.1.4'
O O 0.0492 0.0322 'International Tables Vol C Tables 4.2.6.8 and 6.1.1.4'
S S 0.3331 0.5567 'International Tables Vol C Tables 4.2.6.8 and 6.1.1.4'

loop_
_exptl_crystal_face_index_h
_exptl_crystal_face_index_k
_exptl_crystal_face_index_l
_exptl_crystal_face_perp_dist
-1 0 0 0.0335
2 1 -8 0.0361
7 1 0 0.0317
0 0 8 0.0255
-1 12 2 0.0460
3 5 -7 0.0265
1 -12 -3 0.0590
-3 -6 7 0.0374
-3 1 8 0.0222
5 0 5 0.0253
6 1 -6 0.0309
0 -13 0 0.0506

loop_
_geom_angle_atom_site_label_1
_geom_angle_atom_site_label_2
_geom_angle_atom_site_label_3
_geom_angle
_geom_angle_site_symmetry_1
_geom_angle_site_symmetry_3
_geom_angle_publ_flag
S21 Mo2 S22 75.53(7) . . ?
C26 Mo2 S22 141.2(3) . . ?
C26 Mo2 S21 130.2(3) . . ?
C26 Mo2 C24 59.1(4) . . ?
C26 Mo2 C25 36.3(4) . . ?
C26 Mo2 C27 35.9(4) . . ?
C26 Mo2 C23 58.8(4) . . ?
C24 Mo2 S22 93.9(2) . . ?
C24 Mo2 S21 96.3(3) . . ?
C25 Mo2 S22 105.6(3) . . ?
C25 Mo2 S21 130.7(3) . . ?
C25 Mo2 C24 34.8(4) . . ?
C25 Mo2 C27 59.9(4) . . ?
C25 Mo2 C23 58.5(3) . . ?
C22 Mo2 S22 78.4(3) . . ?
C22 Mo2 S21 142.0(3) . . ?
C22 Mo2 C26 86.9(4) . . ?
C22 Mo2 C24 112.8(4) . . ?
C22 Mo2 C25 82.8(4) . . ?
C22 Mo2 C27 121.0(4) . . ?
C22 Mo2 C23 140.8(4) . . ?
C27 Mo2 S22 150.5(3) . . ?
C27 Mo2 S21 94.6(3) . . ?
C27 Mo2 C24 59.0(3) . . ?
C27 Mo2 C23 35.3(3) . . ?
C21 Mo2 S22 112.2(3) . . ?
C21 Mo2 S21 86.3(3) . . ?
C21 Mo2 C26 99.4(5) . . ?
C21 Mo2 C24 153.5(4) . . ?
C21 Mo2 C25 132.9(4) . . ?
C21 Mo2 C22 78.5(4) . . ?
C21 Mo2 C27 94.5(4) . . ?
C21 Mo2 C23 122.3(4) . . ?
C23 Mo2 S22 115.5(2) . . ?
C23 Mo2 S21 76.3(2) . . ?
C23 Mo2 C24 35.0(3) . . ?
S1 Mo1 S2 76.37(8) . . ?
C5 Mo1 S1 130.5(3) . . ?
C5 Mo1 S2 137.1(3) . . ?
C5 Mo1 C4 35.6(4) . . ?
C5 Mo1 C6 36.4(4) . . ?
C5 Mo1 C7 59.7(4) . . ?
C5 Mo1 C3 58.9(3) . . ?
C4 Mo1 S1 95.1(3) . . ?
C4 Mo1 S2 144.6(3) . . ?
C4 Mo1 C7 59.2(4) . . ?
C4 Mo1 C3 35.5(4) . . ?
C6 Mo1 S1 132.7(3) . . ?
C6 Mo1 S2 100.9(3) . . ?
C6 Mo1 C4 59.8(4) . . ?
C6 Mo1 C7 35.8(4) . . ?
C6 Mo1 C3 58.8(4) . . ?
C2 Mo1 S1 83.6(3) . . ?
C2 Mo1 S2 119.5(3) . . ?
C2 Mo1 C5 98.6(4) . . ?
C2 Mo1 C4 93.0(4) . . ?
C2 Mo1 C6 132.4(4) . . ?
C2 Mo1 C7 152.2(4) . . ?
C2 Mo1 C1 74.3(4) . . ?
C2 Mo1 C3 120.7(4) . . ?
C7 Mo1 S1 97.5(3) . . ?
C7 Mo1 S2 87.5(3) . . ?
C7 Mo1 C3 34.8(4) . . ?
C1 Mo1 S1 134.3(3) . . ?
C1 Mo1 S2 80.5(3) . . ?
C1 Mo1 C5 92.6(4) . . ?
C1 Mo1 C4 125.0(4) . . ?
C1 Mo1 C6 89.9(4) . . ?
C1 Mo1 C7 120.4(4) . . ?
C1 Mo1 C3 148.1(4) . . ?
C3 Mo1 S1 77.4(3) . . ?
C3 Mo1 S2 109.7(3) . . ?
S32 Mo3B S31 75.10(9) . . ?
C32 Mo3B S31 81.7(3) . . ?
C32 Mo3B S32 109.8(3) . . ?
C32 Mo3B C31 77.7(4) . . ?
C32 Mo3B C34 155.9(4) . . ?
C32 Mo3B C36 101.8(4) . . ?
C32 Mo3B C37 97.6(4) . . ?
C32 Mo3B C33 125.1(4) . . ?
C32 Mo3B C35 135.7(4) . . ?
C31 Mo3B S31 140.3(3) . . ?
C31 Mo3B S32 80.5(3) . . ?
C31 Mo3B C34 114.7(5) . . ?
C31 Mo3B C36 89.9(4) . . ?
C31 Mo3B C37 123.5(4) . . ?
C31 Mo3B C33 143.1(4) . . ?
C31 Mo3B C35 85.3(5) . . ?
C34 Mo3B S31 97.6(3) . . ?
C34 Mo3B S32 93.1(3) . . ?
C34 Mo3B C33 33.9(4) . . ?
C36 Mo3B S31 127.6(3) . . ?
C36 Mo3B S32 143.9(3) . . ?
C36 Mo3B C34 59.5(4) . . ?
C36 Mo3B C37 35.1(4) . . ?
C36 Mo3B C33 59.3(4) . . ?
C36 Mo3B C35 36.9(4) . . ?
C37 Mo3B S31 92.5(3) . . ?
C37 Mo3B S32 147.4(2) . . ?
C37 Mo3B C34 58.3(4) . . ?
C37 Mo3B C33 35.9(3) . . ?
C33 Mo3B S31 75.9(3) . . ?
C33 Mo3B S32 111.6(3) . . ?
C35 Mo3B S31 131.7(3) . . ?
C35 Mo3B S32 107.2(3) . . ?
C35 Mo3B C34 34.9(4) . . ?
C35 Mo3B C37 59.1(4) . . ?
C35 Mo3B C33 58.0(4) . . ?
C212 S22 Mo2 111.2(3) . . ?
C213 S22 Mo2 107.7(4) . . ?
C213 S22 C212 99.6(5) . . ?
C39 S31 Mo3B 100.9(4) . . ?
C39 S31 C310 102.5(5) . . ?
C39 S31 Mo3A 101.8(5) . . ?
C310 S31 Mo3B 106.5(4) . . ?
C310 S31 Mo3A 89.8(5) . . ?
C9 S1 Mo1 99.7(4) . . ?
C9 S1 C10B 106.2(7) . . ?
C10B S1 Mo1 107.3(4) . . ?
C10A S1 Mo1 117(2) . . ?
C10A S1 C9 80(2) . . ?
C312 S32 Mo3B 115.2(4) . . ?
C312 S32 C313 89.6(16) . . ?
C314 S32 Mo3B 107.8(7) . . ?
C314 S32 C312 104.4(8) . . ?
C210 S21 Mo2 112.9(4) . . ?
C210 S21 C29A 82.3(9) . . ?
C29B S21 Mo2 103.8(6) . . ?
C29B S21 C210 113.3(9) . . ?
C29A S21 Mo2 97.3(6) . . ?
C12 S2 Mo1 108.9(4) . . ?
C12 S2 C13A 92.3(13) . . ?
C13B S2 Mo1 122.5(10) . . ?
C13B S2 C12 102.4(10) . . ?
C13A S2 Mo1 109.7(12) . . ?
O32 C32 Mo3B 177.9(8) . . ?
O32 C32 Mo3A 153.8(9) . . ?
O31 C31 Mo3B 176.3(11) . . ?
S22 C212 H21A 109.5 . . ?
S22 C212 H21B 109.5 . . ?
S22 C212 H21C 109.5 . . ?
H21A C212 H21B 109.5 . . ?
H21A C212 H21C 109.5 . . ?
H21B C212 H21C 109.5 . . ?
Mo1 C5 H5 119.4 . . ?
C4 C5 Mo1 74.2(5) . . ?
C4 C5 H5 125.7 . . ?
C4 C5 C6 108.7(10) . . ?
C6 C5 Mo1 72.5(6) . . ?
C6 C5 H5 125.7 . . ?
Mo2 C26 H26 119.5 . . ?
C25 C26 Mo2 72.8(5) . . ?
C25 C26 H26 125.9 . . ?
C27 C26 Mo2 73.6(5) . . ?
C27 C26 H26 125.9 . . ?
C27 C26 C25 108.2(9) . . ?
Mo2 C24 H24 123.8 . . ?
C25 C24 Mo2 69.2(5) . . ?
C25 C24 H24 126.3 . . ?
C25 C24 C23 107.5(9) . . ?
C23 C24 Mo2 72.3(5) . . ?
C23 C24 H24 126.3 . . ?
Mo2 C25 H25 119.3 . . ?
C26 C25 Mo2 70.8(5) . . ?
C26 C25 H25 125.8 . . ?
C24 C25 Mo2 75.9(5) . . ?
C24 C25 C26 108.5(9) . . ?
C24 C25 H25 125.8 . . ?
O22 C22 Mo2 178.5(9) . . ?
Mo1 C4 H4 121.2 . . ?
C5 C4 Mo1 70.2(5) . . ?
C5 C4 H4 126.3 . . ?
C5 C4 C3 107.5(11) . . ?
C3 C4 Mo1 74.1(5) . . ?
C3 C4 H4 126.3 . . ?
Mo2 C27 H27 120.1 . . ?
C26 C27 Mo2 70.5(5) . . ?
C26 C27 H27 126.3 . . ?
C26 C27 C23 107.4(9) . . ?
C23 C27 Mo2 74.9(5) . . ?
C23 C27 H27 126.3 . . ?
Mo3B C34 H34 122.5 . . ?
C33 C34 Mo3B 73.5(6) . . ?
C33 C34 H34 125.3 . . ?
C33 C34 C35 109.4(10) . . ?
C33 C34 Mo3A 54.7(6) . . ?
C35 C34 Mo3B 70.3(6) . . ?
C35 C34 H34 125.3 . . ?
C35 C34 Mo3A 82.0(7) . . ?
Mo1 C6 H6 119.7 . . ?
C5 C6 Mo1 71.0(5) . . ?
C5 C6 H6 126.0 . . ?
C5 C6 C7 108.0(9) . . ?
C7 C6 Mo1 75.1(6) . . ?
C7 C6 H6 126.0 . . ?
O21 C21 Mo2 176.7(10) . . ?
S22 C213 H21D 109.5 . . ?
S22 C213 H21E 109.5 . . ?
S22 C213 H21F 109.5 . . ?
H21D C213 H21E 109.5 . . ?
H21D C213 H21F 109.5 . . ?
H21E C213 H21F 109.5 . . ?
O2 C2 Mo1 175.8(10) . . ?
S31 C39 H39A 109.5 . . ?
S31 C39 H39B 109.5 . . ?
H39A C39 H39B 108.1 . . ?
C38 C39 S31 110.5(7) . . ?
C38 C39 H39A 109.5 . . ?
C38 C39 H39B 109.5 . . ?
S31 C310 H31A 109.2 . . ?
S31 C310 H31B 109.2 . . ?
H31A C310 H31B 107.9 . . ?
C311 C310 S31 111.9(10) . . ?
C311 C310 H31A 109.2 . . ?
C311 C310 H31B 109.2 . . ?
S2 C12 H12A 109.5 . . ?
S2 C12 H12B 109.5 . . ?
S2 C12 H12C 109.5 . . ?
H12A C12 H12B 109.5 . . ?
H12A C12 H12C 109.5 . . ?
H12B C12 H12C 109.5 . . ?
C24 C23 Mo2 72.7(5) . . ?
C24 C23 C28A 122(3) . . ?
C24 C23 C28B 129(3) . . ?
C27 C23 Mo2 69.8(5) . . ?
C27 C23 C24 108.4(8) . . ?
C27 C23 C28A 129(3) . . ?
C27 C23 C28B 121(3) . . ?
C28A C23 Mo2 126.8(18) . . ?
C28B C23 Mo2 112.9(18) . . ?
Mo1 C7 H7 123.3 . . ?
C6 C7 Mo1 69.1(5) . . ?
C6 C7 H7 126.5 . . ?
C3 C7 Mo1 72.7(6) . . ?
C3 C7 C6 106.9(10) . . ?
C3 C7 H7 126.5 . . ?
Mo3B C36 H36 119.3 . . ?
C37 C36 Mo3B 73.7(5) . . ?
C37 C36 H36 126.7 . . ?
C37 C36 C35 106.6(10) . . ?
C37 C36 Mo3A 54.9(6) . . ?
C35 C36 Mo3B 72.3(6) . . ?
C35 C36 H36 126.7 . . ?
C35 C36 Mo3A 87.3(7) . . ?
O1 C1 Mo1 176.0(10) . . ?
Mo3B C37 H37 120.7 . . ?
C36 C37 Mo3B 71.2(5) . . ?
C36 C37 H37 125.6 . . ?
C36 C37 C33 108.8(9) . . ?
C36 C37 Mo3A 90.8(7) . . ?
C33 C37 Mo3B 74.2(5) . . ?
C33 C37 H37 125.6 . . ?
C33 C37 Mo3A 74.8(6) . . ?
S32 C312 H31C 109.5 . . ?
S32 C312 H31D 109.5 . . ?
S32 C312 H31E 109.5 . . ?
H31C C312 H31D 109.5 . . ?
H31C C312 H31E 109.5 . . ?
H31D C312 H31E 109.5 . . ?
C310 C311 H31F 109.5 . . ?
C310 C311 H31G 109.5 . . ?
C310 C311 H31H 109.5 . . ?
H31F C311 H31G 109.5 . . ?
H31F C311 H31H 109.5 . . ?
H31G C311 H31H 109.5 . . ?
C34 C33 Mo3B 72.6(6) . . ?
C34 C33 C37 107.4(10) . . ?
C34 C33 C38 125.6(10) . . ?
C34 C33 Mo3A 93.7(7) . . ?
C37 C33 Mo3B 69.9(5) . . ?
C37 C33 C38 126.9(9) . . ?
C37 C33 Mo3A 64.8(6) . . ?
C38 C33 Mo3B 119.7(6) . . ?
C38 C33 Mo3A 105.0(7) . . ?
H8A C8 H8B 108.1 . . ?
C9 C8 H8A 109.5 . . ?
C9 C8 H8B 109.5 . . ?
C9 C8 C3 110.5(9) . . ?
C3 C8 H8A 109.5 . . ?
C3 C8 H8B 109.5 . . ?
C39 C38 C33 110.9(8) . . ?
C39 C38 H38A 109.5 . . ?
C39 C38 H38B 109.5 . . ?
C33 C38 H38A 109.5 . . ?
C33 C38 H38B 109.5 . . ?
H38A C38 H38B 108.0 . . ?
F4 B1 F2 109.4(9) . . ?
F4 B1 F3 108.4(10) . . ?
F4 B1 F1 109.2(9) . . ?
F3 B1 F2 109.2(10) . . ?
F1 B1 F2 108.8(10) . . ?
F1 B1 F3 111.7(10) . . ?
S1 C9 H9A 108.9 . . ?
S1 C9 H9B 108.9 . . ?
C8 C9 S1 113.4(8) . . ?
C8 C9 H9A 108.9 . . ?
C8 C9 H9B 108.9 . . ?
H9A C9 H9B 107.7 . . ?
C4 C3 Mo1 70.5(5) . . ?
C4 C3 C8 125.0(11) . . ?
C7 C3 Mo1 72.5(5) . . ?
C7 C3 C4 109.0(9) . . ?
C7 C3 C8 125.7(11) . . ?
C8 C3 Mo1 118.1(7) . . ?
S21 C210 H21G 109.2 . . ?
S21 C210 H21H 109.2 . . ?
H21G C210 H21H 107.9 . . ?
C211 C210 S21 112.2(10) . . ?
C211 C210 H21G 109.2 . . ?
C211 C210 H21H 109.2 . . ?
C23 C28A H28A 111.3 . . ?
C23 C28A H28B 111.3 . . ?
C23 C28A C29A 102(4) . . ?
H28A C28A H28B 109.2 . . ?
C29A C28A H28A 111.3 . . ?
C29A C28A H28B 111.3 . . ?
S32 C314 H31I 109.5 . . ?
S32 C314 H31J 109.5 . . ?
S32 C314 H31K 109.5 . . ?
H31I C314 H31J 109.5 . . ?
H31I C314 H31K 109.5 . . ?
H31J C314 H31K 109.5 . . ?
S1 C10B H10A 109.2 . . ?
S1 C10B H10B 109.2 . . ?
H10A C10B H10B 107.9 . . ?
C11B C10B S1 112.0(11) . . ?
C11B C10B H10A 109.2 . . ?
C11B C10B H10B 109.2 . . ?
Mo3B C35 H35 120.2 . . ?
C34 C35 Mo3B 74.8(6) . . ?
C34 C35 C36 107.7(10) . . ?
C34 C35 H35 126.1 . . ?
C36 C35 Mo3B 70.8(6) . . ?
C36 C35 H35 126.1 . . ?
F8 B2 F5B 109(2) . . ?
F8 B2 F7A 111(2) . . ?
F8 B2 F7B 108(2) . . ?
F8 B2 F6A 110(5) . . ?
F5A B2 F7A 110(2) . . ?
F5A B2 F8 113(3) . . ?
F5A B2 F6A 115(5) . . ?
F7B B2 F5B 109(2) . . ?
F6B B2 F5B 107(5) . . ?
F6B B2 F8 116(6) . . ?
F6B B2 F7B 108(3) . . ?
F6A B2 F7A 97(3) . . ?
C210 C211 H21I 109.5 . . ?
C210 C211 H21J 109.5 . . ?
C210 C211 H21K 109.5 . . ?
H21I C211 H21J 109.5 . . ?
H21I C211 H21K 109.5 . . ?
H21J C211 H21K 109.5 . . ?
C10B C11B H11A 109.5 . . ?
C10B C11B H11B 109.5 . . ?
C10B C11B H11C 109.5 . . ?
H11A C11B H11B 109.5 . . ?
H11A C11B H11C 109.5 . . ?
H11B C11B H11C 109.5 . . ?
S21 C29B H29A 110.0 . . ?
S21 C29B H29B 110.0 . . ?
H29A C29B H29B 108.4 . . ?
C28B C29B S21 108(3) . . ?
C28B C29B H29A 110.0 . . ?
C28B C29B H29B 110.0 . . ?
S21 C29A H29C 107.9 . . ?
S21 C29A H29D 107.9 . . ?
C28A C29A S21 118(3) . . ?
C28A C29A H29C 107.9 . . ?
C28A C29A H29D 107.9 . . ?
H29C C29A H29D 107.2 . . ?
S31 Mo3A C34 105.3(5) . . ?
S31 Mo3A C36 153.2(7) . . ?
S31 Mo3A C37 122.7(7) . . ?
S31 Mo3A C33 93.9(5) . . ?
C32 Mo3A S31 104.4(7) . . ?
C32 Mo3A C34 146.6(8) . . ?
C32 Mo3A C36 101.0(6) . . ?
C32 Mo3A C37 116.4(6) . . ?
C32 Mo3A C33 156.8(7) . . ?
C36 Mo3A C34 53.7(4) . . ?
C37 Mo3A C34 56.9(5) . . ?
C37 Mo3A C36 34.3(4) . . ?
C37 Mo3A C33 40.4(4) . . ?
C33 Mo3A C34 31.6(4) . . ?
C33 Mo3A C36 59.4(5) . . ?
S1 C10A H10C 112.4 . . ?
S1 C10A H10D 112.4 . . ?
H10C C10A H10D 110.0 . . ?
C11A C10A S1 97(4) . . ?
C11A C10A H10C 112.4 . . ?
C11A C10A H10D 112.4 . . ?
C10A C11A H11D 109.5 . . ?
C10A C11A H11E 109.5 . . ?
C10A C11A H11F 109.5 . . ?
H11D C11A H11E 109.5 . . ?
H11D C11A H11F 109.5 . . ?
H11E C11A H11F 109.5 . . ?
S2 C13B H13A 109.5 . . ?
S2 C13B H13B 109.5 . . ?
S2 C13B H13C 109.5 . . ?
H13A C13B H13B 109.5 . . ?
H13A C13B H13C 109.5 . . ?
H13B C13B H13C 109.5 . . ?
S32 C313 H31L 109.5 . . ?
S32 C313 H31M 109.5 . . ?
S32 C313 H31N 109.5 . . ?
H31L C313 H31M 109.5 . . ?
H31L C313 H31N 109.5 . . ?
H31M C313 H31N 109.5 . . ?
F9A B3 F12 109.4(10) . . ?
F9A B3 F10A 106.5(10) . . ?
F12 B3 F10A 104.0(11) . . ?
F12 B3 F11B 105(2) . . ?
F12 B3 F10B 129(3) . . ?
F11A B3 F9A 117.1(12) . . ?
F11A B3 F12 110.3(10) . . ?
F11A B3 F10A 108.8(12) . . ?
F11B B3 F10B 110(4) . . ?
F9B B3 F12 125(4) . . ?
F9B B3 F11B 100(6) . . ?
F9B B3 F10B 84(6) . . ?
S2 C13A H13D 109.5 . . ?
S2 C13A H13E 109.5 . . ?
S2 C13A H13F 109.5 . . ?
H13D C13A H13E 109.5 . . ?
H13D C13A H13F 109.5 . . ?
H13E C13A H13F 109.5 . . ?
C23 C28B H28C 108.4 . . ?
C23 C28B H28D 108.4 . . ?
C29B C28B C23 115(5) . . ?
C29B C28B H28C 108.4 . . ?
C29B C28B H28D 108.4 . . ?
H28C C28B H28D 107.5 . . ?

loop_
_geom_bond_atom_site_label_1
_geom_bond_atom_site_label_2
_geom_bond_distance
_geom_bond_site_symmetry_2
_geom_bond_publ_flag
Mo2 S22 2.530(2) . ?
Mo2 S21 2.519(2) . ?
Mo2 C26 2.262(9) . ?
Mo2 C24 2.373(10) . ?
Mo2 C25 2.288(9) . ?
Mo2 C22 1.998(10) . ?
Mo2 C27 2.302(9) . ?
Mo2 C21 1.951(12) . ?
Mo2 C23 2.368(8) . ?
Mo1 S1 2.509(2) . ?
Mo1 S2 2.546(3) . ?
Mo1 C5 2.258(9) . ?
Mo1 C4 2.309(9) . ?
Mo1 C6 2.277(9) . ?
Mo1 C2 1.943(12) . ?
Mo1 C7 2.355(10) . ?
Mo1 C1 1.993(11) . ?
Mo1 C3 2.357(9) . ?
Mo3B S31 2.516(2) . ?
Mo3B S32 2.489(2) . ?
Mo3B C32 1.958(10) . ?
Mo3B C31 2.012(11) . ?
Mo3B C34 2.351(10) . ?
Mo3B C36 2.274(9) . ?
Mo3B C37 2.306(9) . ?
Mo3B C33 2.362(9) . ?
Mo3B C35 2.295(10) . ?
S22 C212 1.803(10) . ?
S22 C213 1.799(9) . ?
S31 C39 1.823(11) . ?
S31 C310 1.828(11) . ?
S31 Mo3A 1.964(11) . ?
S1 C9 1.805(12) . ?
S1 C10B 1.878(13) . ?
S1 C10A 1.80(5) . ?
S32 C312 1.768(11) . ?
S32 C314 1.729(19) . ?
S32 C313 2.12(6) . ?
S21 C210 1.788(12) . ?
S21 C29B 1.707(18) . ?
S21 C29A 1.935(18) . ?
S2 C12 1.768(12) . ?
S2 C13B 1.61(2) . ?
S2 C13A 1.83(2) . ?
O32 C32 1.155(11) . ?
F4 B1 1.358(13) . ?
O21 C21 1.156(14) . ?
O2 C2 1.180(13) . ?
F2 B1 1.383(15) . ?
F3 B1 1.380(13) . ?
O31 C31 1.132(13) . ?
F5B B2 1.43(3) . ?
F1 B1 1.377(13) . ?
O22 C22 1.141(11) . ?
O1 C1 1.150(12) . ?
C32 Mo3A 1.775(14) . ?
C212 H21A 0.9800 . ?
C212 H21B 0.9800 . ?
C212 H21C 0.9800 . ?
C5 H5 0.9500 . ?
C5 C4 1.396(15) . ?
C5 C6 1.417(17) . ?
C26 H26 0.9500 . ?
C26 C25 1.420(15) . ?
C26 C27 1.407(14) . ?
C24 H24 0.9500 . ?
C24 C25 1.398(14) . ?
C24 C23 1.424(14) . ?
C25 H25 0.9500 . ?
C4 H4 0.9500 . ?
C4 C3 1.422(15) . ?
C27 H27 0.9500 . ?
C27 C23 1.416(14) . ?
C34 H34 0.9500 . ?
C34 C33 1.374(15) . ?
C34 C35 1.395(17) . ?
C34 Mo3A 2.618(16) . ?
C6 H6 0.9500 . ?
C6 C7 1.425(15) . ?
C213 H21D 0.9800 . ?
C213 H21E 0.9800 . ?
C213 H21F 0.9800 . ?
C39 H39A 0.9900 . ?
C39 H39B 0.9900 . ?
C39 C38 1.517(14) . ?
C310 H31A 0.9900 . ?
C310 H31B 0.9900 . ?
C310 C311 1.516(16) . ?
C12 H12A 0.9800 . ?
C12 H12B 0.9800 . ?
C12 H12C 0.9800 . ?
C23 C28A 1.48(8) . ?
C23 C28B 1.55(8) . ?
C7 H7 0.9500 . ?
C7 C3 1.409(16) . ?
C36 H36 0.9500 . ?
C36 C37 1.383(15) . ?
C36 C35 1.448(16) . ?
C36 Mo3A 2.455(15) . ?
C37 H37 0.9500 . ?
C37 C33 1.440(14) . ?
C37 Mo3A 2.008(14) . ?
C312 H31C 0.9800 . ?
C312 H31D 0.9800 . ?
C312 H31E 0.9800 . ?
C311 H31F 0.9800 . ?
C311 H31G 0.9800 . ?
C311 H31H 0.9800 . ?
C33 C38 1.543(15) . ?
C33 Mo3A 2.142(15) . ?
C8 H8A 0.9900 . ?
C8 H8B 0.9900 . ?
C8 C9 1.489(16) . ?
C8 C3 1.537(15) . ?
C38 H38A 0.9900 . ?
C38 H38B 0.9900 . ?
C9 H9A 0.9900 . ?
C9 H9B 0.9900 . ?
C210 H21G 0.9900 . ?
C210 H21H 0.9900 . ?
C210 C211 1.518(15) . ?
C28A H28A 0.9900 . ?
C28A H28B 0.9900 . ?
C28A C29A 1.49(3) . ?
C314 H31I 0.9800 . ?
C314 H31J 0.9800 . ?
C314 H31K 0.9800 . ?
C10B H10A 0.9900 . ?
C10B H10B 0.9900 . ?
C10B C11B 1.48(2) . ?
C35 H35 0.9500 . ?
B2 F7A 1.41(3) . ?
B2 F8 1.359(13) . ?
B2 F5A 1.32(3) . ?
B2 F7B 1.39(4) . ?
B2 F6B 1.31(6) . ?
B2 F6A 1.39(6) . ?
C211 H21I 0.9800 . ?
C211 H21J 0.9800 . ?
C211 H21K 0.9800 . ?
C11B H11A 0.9800 . ?
C11B H11B 0.9800 . ?
C11B H11C 0.9800 . ?
C29B H29A 0.9900 . ?
C29B H29B 0.9900 . ?
C29B C28B 1.48(6) . ?
C29A H29C 0.9900 . ?
C29A H29D 0.9900 . ?
C10A H10C 0.9900 . ?
C10A H10D 0.9900 . ?
C10A C11A 1.62(9) . ?
C11A H11D 0.9800 . ?
C11A H11E 0.9800 . ?
C11A H11F 0.9800 . ?
C13B H13A 0.9800 . ?
C13B H13B 0.9800 . ?
C13B H13C 0.9800 . ?
C313 H31L 0.9800 . ?
C313 H31M 0.9800 . ?
C313 H31N 0.9800 . ?
F9A B3 1.349(12) . ?
B3 F12 1.354(13) . ?
B3 F10A 1.384(14) . ?
B3 F11A 1.295(16) . ?
B3 F11B 1.46(5) . ?
B3 F9B 1.29(8) . ?
B3 F10B 1.46(6) . ?
C13A H13D 0.9800 . ?
C13A H13E 0.9800 . ?
C13A H13F 0.9800 . ?
C28B H28C 0.9900 . ?
C28B H28D 0.9900 . ?

loop_
_geom_torsion_atom_site_label_1
_geom_torsion_atom_site_label_2
_geom_torsion_atom_site_label_3
_geom_torsion_atom_site_label_4
_geom_torsion
_geom_torsion_site_symmetry_1
_geom_torsion_site_symmetry_2
_geom_torsion_site_symmetry_3
_geom_torsion_site_symmetry_4
_geom_torsion_publ_flag
Mo2 S21 C210 C211 -174.8(10) . . . . ?
Mo2 S21 C29B C28B 46(3) . . . . ?
Mo2 C26 C25 C24 -67.2(7) . . . . ?
Mo2 C26 C27 C23 66.4(6) . . . . ?
Mo2 C24 C25 C26 63.9(6) . . . . ?
Mo2 C24 C23 C27 -61.0(6) . . . . ?
Mo2 C24 C23 C28A 123(2) . . . . ?
Mo2 C24 C23 C28B 106(2) . . . . ?
Mo2 C27 C23 C24 62.9(6) . . . . ?
Mo2 C27 C23 C28A -122(2) . . . . ?
Mo2 C27 C23 C28B -105(2) . . . . ?
Mo2 C23 C28A C29A -31(5) . . . . ?
Mo2 C23 C28B C29B 33(4) . . . . ?
Mo1 S1 C9 C8 47.0(10) . . . . ?
Mo1 S1 C10B C11B -171.3(11) . . . . ?
Mo1 S1 C10A C11A 108(3) . . . . ?
Mo1 C5 C4 C3 65.2(6) . . . . ?
Mo1 C5 C6 C7 -66.6(7) . . . . ?
Mo1 C4 C3 C7 62.7(7) . . . . ?
Mo1 C4 C3 C8 -111.2(9) . . . . ?
Mo1 C6 C7 C3 -63.3(7) . . . . ?
Mo1 C7 C3 C4 -61.4(6) . . . . ?
Mo1 C7 C3 C8 112.4(10) . . . . ?
Mo3B S31 C39 C38 -49.3(8) . . . . ?
Mo3B S31 C310 C311 170.8(9) . . . . ?
Mo3B C34 C33 C37 61.6(6) . . . . ?
Mo3B C34 C33 C38 -114.4(9) . . . . ?
Mo3B C34 C35 C36 -63.5(7) . . . . ?
Mo3B C36 C37 C33 -65.2(7) . . . . ?
Mo3B C36 C35 C34 66.2(7) . . . . ?
Mo3B C37 C33 C34 -63.4(7) . . . . ?
Mo3B C37 C33 C38 112.6(9) . . . . ?
Mo3B C33 C38 C39 -21.5(12) . . . . ?
S31 C39 C38 C33 47.7(11) . . . . ?
S21 C29B C28B C23 -54(4) . . . . ?
O32 C32 Mo3A S31 -63(2) . . . . ?
O32 C32 Mo3A C34 144.7(17) . . . . ?
O32 C32 Mo3A C36 108(2) . . . . ?
O32 C32 Mo3A C37 75(2) . . . . ?
O32 C32 Mo3A C33 78(3) . . . . ?
C5 C4 C3 Mo1 -62.7(6) . . . . ?
C5 C4 C3 C7 0.0(11) . . . . ?
C5 C4 C3 C8 -173.8(9) . . . . ?
C5 C6 C7 Mo1 63.9(6) . . . . ?
C5 C6 C7 C3 0.6(11) . . . . ?
C26 C27 C23 Mo2 -63.5(6) . . . . ?
C26 C27 C23 C24 -0.6(10) . . . . ?
C26 C27 C23 C28A 175(2) . . . . ?
C26 C27 C23 C28B -169(2) . . . . ?
C24 C23 C28A C29A -123(3) . . . . ?
C24 C23 C28B C29B -53(4) . . . . ?
C25 C26 C27 Mo2 -65.1(6) . . . . ?
C25 C26 C27 C23 1.3(11) . . . . ?
C25 C24 C23 Mo2 60.7(6) . . . . ?
C25 C24 C23 C27 -0.4(10) . . . . ?
C25 C24 C23 C28A -176(2) . . . . ?
C25 C24 C23 C28B 166(2) . . . . ?
C4 C5 C6 Mo1 66.0(7) . . . . ?
C4 C5 C6 C7 -0.6(11) . . . . ?
C27 C26 C25 Mo2 65.6(7) . . . . ?
C27 C26 C25 C24 -1.6(11) . . . . ?
C27 C23 C28A C29A 62(5) . . . . ?
C27 C23 C28B C29B 113(4) . . . . ?
C34 C33 C38 C39 67.6(13) . . . . ?
C6 C5 C4 Mo1 -64.9(6) . . . . ?
C6 C5 C4 C3 0.4(10) . . . . ?
C6 C7 C3 Mo1 61.0(6) . . . . ?
C6 C7 C3 C4 -0.4(11) . . . . ?
C6 C7 C3 C8 173.4(9) . . . . ?
C39 S31 C310 C311 65.3(11) . . . . ?
C310 S31 C39 C38 60.5(9) . . . . ?
C23 C24 C25 Mo2 -62.7(6) . . . . ?
C23 C24 C25 C26 1.2(10) . . . . ?
C23 C28A C29A S21 49(5) . . . . ?
C36 C37 C33 Mo3B 63.2(7) . . . . ?
C36 C37 C33 C34 -0.1(11) . . . . ?
C36 C37 C33 C38 175.8(9) . . . . ?
C36 C37 C33 Mo3A 85.6(8) . . . . ?
C37 C36 C35 Mo3B -66.2(7) . . . . ?
C37 C36 C35 C34 -0.1(12) . . . . ?
C37 C33 C38 C39 -107.7(11) . . . . ?
C33 C34 C35 Mo3B 63.5(7) . . . . ?
C33 C34 C35 C36 0.0(12) . . . . ?
C9 S1 C10B C11B -65.4(13) . . . . ?
C9 S1 C10A C11A -156(4) . . . . ?
C9 C8 C3 Mo1 25.6(15) . . . . ?
C9 C8 C3 C4 110.5(12) . . . . ?
C9 C8 C3 C7 -62.4(15) . . . . ?
C3 C8 C9 S1 -49.7(14) . . . . ?
C210 S21 C29B C28B -77(3) . . . . ?
C10B S1 C9 C8 -64.3(10) . . . . ?
C35 C34 C33 Mo3B -61.5(7) . . . . ?
C35 C34 C33 C37 0.1(11) . . . . ?
C35 C34 C33 C38 -176.0(9) . . . . ?
C35 C34 C33 Mo3A -64.6(9) . . . . ?
C35 C36 C37 Mo3B 65.3(7) . . . . ?
C35 C36 C37 C33 0.1(11) . . . . ?
C35 C36 C37 Mo3A 74.4(9) . . . . ?
C29B S21 C210 C211 -57.1(15) . . . . ?
C29A S21 C210 C211 -80.1(13) . . . . ?
Mo3A S31 C39 C38 -32.0(9) . . . . ?
Mo3A S31 C310 C311 167.3(10) . . . . ?
Mo3A C34 C33 C37 64.7(7) . . . . ?
Mo3A C34 C33 C38 -111.4(10) . . . . ?
Mo3A C34 C35 C36 -48.2(8) . . . . ?
Mo3A C36 C37 C33 -74.2(7) . . . . ?
Mo3A C36 C35 C34 52.0(8) . . . . ?
Mo3A C37 C33 C34 -85.8(8) . . . . ?
Mo3A C37 C33 C38 90.2(10) . . . . ?
Mo3A C33 C38 C39 -38.2(11) . . . . ?
C10A S1 C9 C8 -68(2) . . . . ?

loop_
_exptl_oxdiff_crystal_face_indexfrac_h
_exptl_oxdiff_crystal_face_indexfrac_k
_exptl_oxdiff_crystal_face_indexfrac_l
_exptl_oxdiff_crystal_face_x
_exptl_oxdiff_crystal_face_y
_exptl_oxdiff_crystal_face_z
-1.0001 -0.0036 0.0017 -0.0398 -0.1379 0.0421
2.1662 0.6053 -8.3955 -0.0346 -0.1315 -0.9907
6.6941 0.5934 -0.1464 0.2227 0.9281 -0.2985
-0.0355 -0.4173 8.3670 0.1057 0.4279 0.8976
-0.9806 12.3542 2.0074 -0.9510 0.2284 0.2086
2.7143 5.1297 -7.4948 -0.3450 0.0860 -0.9347
1.3081 -11.8937 -2.9038 0.9213 -0.2209 -0.3199
-2.5992 -6.0037 7.2310 0.4130 -0.1023 0.9050
-3.0595 0.8445 8.1215 -0.1128 0.0241 0.9933
4.7038 0.1908 4.9890 0.2196 0.9161 0.3355
5.7091 0.7190 -5.7627 0.1228 0.4985 -0.8581
0.2154 -12.7822 0.0554 0.9711 -0.2341 0.0457
